data_1516704
loop_
_publ_author_name
'Manikandan, Rajendran'
'Jeganmohan, Masilamani'

_publ_section_title
;
 Ruthenium-catalyzed cyclization of anilides with substituted propiolates
 or acrylates: an efficient route to 2-quinolinones.
;
_journal_issue 13
_journal_name_full 'Organic letters'
_journal_page_first 3568
_journal_page_last 3571
_journal_paper_doi 10.1021/ol501548e
_journal_volume 16
_journal_year 2014
_chemical_formula_moiety 'C16 H21 N O3, C H Cl3'
_chemical_formula_sum 'C17 H22 Cl3 N O3'
_chemical_formula_weight 394.71
_chemical_name_systematic
;
 ?
;
_space_group_crystal_system triclinic
_space_group_IT_number 2
_space_group_name_Hall '-P 1'
_space_group_name_H-M_alt 'P -1'
_symmetry_space_group_name_Hall '-P 1'
_symmetry_space_group_name_H-M 'P -1'
_atom_sites_solution_hydrogens geom
_audit_creation_method SHELXL-2013
_cell_angle_alpha 99.6700(15)
_cell_angle_beta 92.9420(16)
_cell_angle_gamma 99.2950(15)
_cell_formula_units_Z 2
_cell_length_a 7.1463(3)
_cell_length_b 10.1770(4)
_cell_length_c 13.3296(5)
_cell_measurement_reflns_used 6643
_cell_measurement_temperature 150(2)
_cell_measurement_theta_max 69.99
_cell_measurement_theta_min 3.37
_cell_volume 940.04(6)
_computing_cell_refinement 'Bruker SAINT'
_computing_data_collection 'Bruker APEX2'
_computing_data_reduction 'Bruker SAINT'
_computing_molecular_graphics 'Bruker SHELXTL'
_computing_publication_material 'Bruker SHELXTL'
_computing_structure_refinement 'SHELXL-2013 (Sheldrick 2013)'
_computing_structure_solution 'SHELXS-97 (Sheldrick 2008)'
_diffrn_ambient_temperature 150(2)
_diffrn_measured_fraction_theta_full 0.993
_diffrn_measured_fraction_theta_max 0.989
_diffrn_measurement_device_type 'Bruker APEX-II CCD'
_diffrn_measurement_method '\f and \w scans'
_diffrn_radiation_type CuK\a
_diffrn_radiation_wavelength 1.54178
_diffrn_reflns_av_R_equivalents 0.0327
_diffrn_reflns_av_unetI/netI 0.0308
_diffrn_reflns_Laue_measured_fraction_full 0.993
_diffrn_reflns_Laue_measured_fraction_max 0.989
_diffrn_reflns_limit_h_max 8
_diffrn_reflns_limit_h_min -8
_diffrn_reflns_limit_k_max 9
_diffrn_reflns_limit_k_min -12
_diffrn_reflns_limit_l_max 15
_diffrn_reflns_limit_l_min -16
_diffrn_reflns_number 9254
_diffrn_reflns_point_group_measured_fraction_full 0.993
_diffrn_reflns_point_group_measured_fraction_max 0.989
_diffrn_reflns_theta_full 67.679
_diffrn_reflns_theta_max 69.990
_diffrn_reflns_theta_min 3.374
_exptl_absorpt_coefficient_mu 4.542
_exptl_absorpt_correction_T_max 0.650
_exptl_absorpt_correction_T_min 0.387
_exptl_absorpt_correction_type multi-scan
_exptl_absorpt_process_details 'multi-scan absorbtion correction'
_exptl_crystal_colour colourless
_exptl_crystal_density_diffrn 1.395
_exptl_crystal_description block
_exptl_crystal_F_000 412
_exptl_crystal_size_max 0.250
_exptl_crystal_size_mid 0.200
_exptl_crystal_size_min 0.095
_refine_diff_density_max 0.693
_refine_diff_density_min -0.502
_refine_diff_density_rms 0.066
_refine_ls_extinction_method none
_refine_ls_goodness_of_fit_ref 1.346
_refine_ls_hydrogen_treatment constr
_refine_ls_matrix_type full
_refine_ls_number_parameters 220
_refine_ls_number_reflns 3529
_refine_ls_number_restraints 55
_refine_ls_restrained_S_all 1.335
_refine_ls_R_factor_all 0.0479
_refine_ls_R_factor_gt 0.0430
_refine_ls_shift/su_max 0.000
_refine_ls_shift/su_mean 0.000
_refine_ls_structure_factor_coef Fsqd
_refine_ls_weighting_details 'w=1/[\s^2^(Fo^2^)+(0.1000P)^2^] where P=(Fo^2^+2Fc^2^)/3'
_refine_ls_weighting_scheme calc
_refine_ls_wR_factor_gt 0.1560
_refine_ls_wR_factor_ref 0.1621
_reflns_Friedel_coverage 0.000
_reflns_number_gt 3150
_reflns_number_total 3529
_reflns_threshold_expression 'I > 2\s(I)'
_cod_data_source_file ol501548e_si_001.cif
_cod_data_source_block TR2_a
_cod_depositor_comments 'Adding full bibliography for 1516704.cif.'
_cod_database_code 1516704
_shelx_space_group_comment
;
The symmetry employed for this shelxl refinement is uniquely defined
by the following loop, which should always be used as a source of
symmetry information in preference to the above space-group names.
They are only intended as comments.
;
_shelxl_version_number 2013-4

loop_
_space_group_symop_operation_xyz
'x, y, z'
'-x, -y, -z'

loop_
_atom_site_label
_atom_site_type_symbol
_atom_site_fract_x
_atom_site_fract_y
_atom_site_fract_z
_atom_site_U_iso_or_equiv
_atom_site_adp_type
_atom_site_occupancy
_atom_site_site_symmetry_order
_atom_site_calc_flag
_atom_site_refinement_flags_posn
_atom_site_refinement_flags_adp
Cl1 Cl 0.98191(8) 0.63508(6) 0.85226(5) 0.0476(2) Uani 1 1 d . U
Cl2 Cl 0.71408(8) 0.80849(6) 0.81464(5) 0.0486(2) Uani 1 1 d . U
Cl3 Cl 0.66009(10) 0.64571(7) 0.97376(5) 0.0603(3) Uani 1 1 d . U
O1 O -0.40734(18) 0.91926(13) 0.59968(9) 0.0266(3) Uani 1 1 d . U
O2 O -0.13624(19) 0.96911(14) 0.10144(10) 0.0269(3) Uani 1 1 d . U
O3 O 0.1254(2) 0.82625(14) 0.11788(10) 0.0300(3) Uani 1 1 d . U
N1 N -0.3166(2) 0.93019(14) 0.43984(11) 0.0205(3) Uani 1 1 d . U
H1 H -0.4073 0.9737 0.4293 0.025 Uiso 1 1 calc R U
C10 C -0.0529(2) 0.83220(16) 0.37515(13) 0.0197(4) Uani 1 1 d . U
C11 C 0.0605(2) 0.80549(17) 0.29253(14) 0.0219(4) Uani 1 1 d . U
H11 H 0.1589 0.7572 0.2993 0.026 Uiso 1 1 calc R U
C6 C -0.0253(2) 0.78836(16) 0.47198(13) 0.0204(4) Uani 1 1 d . U
C9 C -0.2006(2) 0.90414(17) 0.36230(13) 0.0198(4) Uani 1 1 d . U
C14 C -0.2333(2) 0.95226(17) 0.27099(13) 0.0210(4) Uani 1 1 d . U
H14 H -0.3309 1.0012 0.2639 0.025 Uiso 1 1 calc R U
C8 C -0.2969(2) 0.89132(17) 0.53266(13) 0.0212(4) Uani 1 1 d . U
C13 C -0.1200(3) 0.92635(17) 0.19251(13) 0.0223(4) Uani 1 1 d . U
C5 C 0.1353(2) 0.71178(18) 0.48676(13) 0.0218(4) Uani 1 1 d . U
H5A H 0.2539 0.7697 0.4796 0.026 Uiso 1 1 calc R U
H5B H 0.1200 0.6339 0.4321 0.026 Uiso 1 1 calc R U
C7 C -0.1439(2) 0.81712(17) 0.54592(13) 0.0219(4) Uani 1 1 d . U
H7 H -0.1259 0.7879 0.6076 0.026 Uiso 1 1 calc R U
C4 C 0.1527(3) 0.66241(18) 0.58833(14) 0.0229(4) Uani 1 1 d . U
H4A H 0.1774 0.7398 0.6436 0.028 Uiso 1 1 calc R U
H4B H 0.0333 0.6072 0.5980 0.028 Uiso 1 1 calc R U
C12 C 0.0274(3) 0.84976(18) 0.20292(14) 0.0231(4) Uani 1 1 d . U
C2 C 0.3253(3) 0.52176(19) 0.69030(15) 0.0275(4) Uani 1 1 d . U
H2A H 0.2048 0.4653 0.6964 0.033 Uiso 1 1 calc R U
H2B H 0.3475 0.5955 0.7483 0.033 Uiso 1 1 calc R U
C3 C 0.3124(3) 0.57976(18) 0.59238(14) 0.0247(4) Uani 1 1 d . U
H3A H 0.2917 0.5060 0.5344 0.030 Uiso 1 1 calc R U
H3B H 0.4325 0.6369 0.5867 0.030 Uiso 1 1 calc R U
C15 C -0.2923(3) 1.0356(2) 0.08480(15) 0.0310(4) Uani 1 1 d . U
H15A H -0.4086 0.9786 0.0941 0.046 Uiso 1 1 calc R U
H15B H -0.2962 1.0540 0.0165 0.046 Uiso 1 1 calc R U
H15C H -0.2775 1.1192 0.1326 0.046 Uiso 1 1 calc R U
C16 C 0.2636(3) 0.7406(2) 0.12205(17) 0.0375(5) Uani 1 1 d . U
H16A H 0.3639 0.7835 0.1734 0.056 Uiso 1 1 calc R U
H16B H 0.3153 0.7244 0.0569 0.056 Uiso 1 1 calc R U
H16C H 0.2048 0.6561 0.1386 0.056 Uiso 1 1 calc R U
C1 C 0.4837(3) 0.4381(2) 0.69320(18) 0.0377(5) Uani 1 1 d . U
H1A H 0.4653 0.3672 0.6344 0.057 Uiso 1 1 calc R U
H1B H 0.4812 0.3993 0.7541 0.057 Uiso 1 1 calc R U
H1C H 0.6044 0.4953 0.6929 0.057 Uiso 1 1 calc R U
C17 C 0.8276(3) 0.7392(2) 0.90844(17) 0.0382(5) Uani 1 1 d . U
H17 H 0.9029 0.8134 0.9579 0.046 Uiso 1 1 calc R U

loop_
_atom_site_aniso_label
_atom_site_aniso_U_11
_atom_site_aniso_U_22
_atom_site_aniso_U_33
_atom_site_aniso_U_23
_atom_site_aniso_U_13
_atom_site_aniso_U_12
Cl1 0.0373(3) 0.0504(4) 0.0532(4) -0.0029(3) 0.0165(3) 0.0103(2)
Cl2 0.0446(4) 0.0453(4) 0.0520(4) 0.0003(3) 0.0009(3) 0.0055(3)
Cl3 0.0565(4) 0.0571(4) 0.0668(5) 0.0086(3) 0.0375(3) 0.0010(3)
O1 0.0278(7) 0.0348(7) 0.0224(6) 0.0092(5) 0.0063(5) 0.0148(5)
O2 0.0287(7) 0.0341(7) 0.0225(6) 0.0124(5) 0.0036(5) 0.0111(6)
O3 0.0330(7) 0.0374(7) 0.0272(7) 0.0130(6) 0.0122(6) 0.0178(6)
N1 0.0190(7) 0.0228(7) 0.0221(7) 0.0054(6) 0.0018(6) 0.0090(5)
C10 0.0196(8) 0.0178(8) 0.0220(8) 0.0042(6) 0.0009(7) 0.0039(6)
C11 0.0199(8) 0.0217(8) 0.0270(9) 0.0081(7) 0.0041(7) 0.0073(6)
C6 0.0202(8) 0.0176(8) 0.0232(9) 0.0036(7) -0.0003(6) 0.0038(6)
C9 0.0207(8) 0.0173(8) 0.0210(8) 0.0024(6) 0.0009(6) 0.0035(6)
C14 0.0217(8) 0.0197(8) 0.0224(8) 0.0039(7) 0.0002(7) 0.0064(6)
C8 0.0208(8) 0.0215(8) 0.0219(8) 0.0041(7) 0.0009(6) 0.0058(7)
C13 0.0240(9) 0.0228(8) 0.0217(8) 0.0074(7) 0.0005(7) 0.0057(7)
C5 0.0219(8) 0.0229(8) 0.0228(8) 0.0055(7) 0.0014(6) 0.0088(7)
C7 0.0233(9) 0.0225(8) 0.0218(8) 0.0066(7) 0.0004(7) 0.0075(7)
C4 0.0236(8) 0.0234(8) 0.0235(9) 0.0056(7) 0.0006(7) 0.0085(7)
C12 0.0229(9) 0.0243(8) 0.0235(9) 0.0053(7) 0.0060(7) 0.0065(7)
C2 0.0272(9) 0.0270(9) 0.0296(10) 0.0067(8) -0.0030(7) 0.0084(7)
C3 0.0246(9) 0.0237(8) 0.0282(9) 0.0066(7) 0.0002(7) 0.0096(7)
C15 0.0289(10) 0.0388(10) 0.0317(10) 0.0193(9) 0.0018(8) 0.0115(8)
C16 0.0392(12) 0.0453(12) 0.0403(11) 0.0197(10) 0.0205(9) 0.0260(10)
C1 0.0402(12) 0.0354(11) 0.0405(11) 0.0084(9) -0.0074(9) 0.0171(9)
C17 0.0326(11) 0.0401(11) 0.0382(11) -0.0031(9) 0.0135(9) 0.0028(9)

loop_
_atom_type_symbol
_atom_type_description
_atom_type_scat_dispersion_real
_atom_type_scat_dispersion_imag
_atom_type_scat_source
C C 0.0181 0.0091 'International Tables Vol C Tables 4.2.6.8 and 6.1.1.4'
H H 0.0000 0.0000 'International Tables Vol C Tables 4.2.6.8 and 6.1.1.4'
N N 0.0311 0.0180 'International Tables Vol C Tables 4.2.6.8 and 6.1.1.4'
O O 0.0492 0.0322 'International Tables Vol C Tables 4.2.6.8 and 6.1.1.4'
Cl Cl 0.3639 0.7018 'International Tables Vol C Tables 4.2.6.8 and 6.1.1.4'

loop_
_geom_angle_atom_site_label_1
_geom_angle_atom_site_label_2
_geom_angle_atom_site_label_3
_geom_angle
C13 O2 C15 116.62(15)
C12 O3 C16 116.34(15)
C8 N1 C9 124.17(15)
C9 C10 C11 118.12(16)
C9 C10 C6 118.15(16)
C11 C10 C6 123.73(16)
C12 C11 C10 120.97(16)
C7 C6 C10 119.22(16)
C7 C6 C5 122.36(16)
C10 C6 C5 118.42(15)
N1 C9 C10 120.11(15)
N1 C9 C14 118.65(16)
C10 C9 C14 121.24(16)
C13 C14 C9 119.48(16)
O1 C8 N1 120.54(15)
O1 C8 C7 123.80(16)
N1 C8 C7 115.66(15)
O2 C13 C14 124.79(16)
O2 C13 C12 115.06(16)
C14 C13 C12 120.15(16)
C6 C5 C4 116.32(15)
C6 C7 C8 122.68(16)
C3 C4 C5 111.73(15)
C11 C12 O3 125.45(17)
C11 C12 C13 120.00(17)
O3 C12 C13 114.55(16)
C3 C2 C1 112.56(16)
C2 C3 C4 112.91(15)
Cl1 C17 Cl2 110.11(12)
Cl1 C17 Cl3 109.97(13)
Cl2 C17 Cl3 111.16(13)

loop_
_geom_bond_atom_site_label_1
_geom_bond_atom_site_label_2
_geom_bond_distance
Cl1 C17 1.759(2)
Cl2 C17 1.760(3)
Cl3 C17 1.764(2)
O1 C8 1.250(2)
O2 C13 1.362(2)
O2 C15 1.422(2)
O3 C12 1.370(2)
O3 C16 1.423(2)
N1 C8 1.368(2)
N1 C9 1.376(2)
C10 C9 1.397(2)
C10 C11 1.416(2)
C10 C6 1.449(2)
C11 C12 1.368(3)
C6 C7 1.358(2)
C6 C5 1.510(2)
C9 C14 1.408(2)
C14 C13 1.372(3)
C8 C7 1.445(2)
C13 C12 1.423(2)
C5 C4 1.527(2)
C4 C3 1.527(2)
C2 C3 1.525(3)
C2 C1 1.525(3)
